data_4304614
loop_
_publ_author_name
'Martin G\"artner'
'Helmar G\"orls'
'Matthias Westerhausen'

_publ_contact_author
;
      Matthias Westerhausen
      Institut f\"ur anorganische und analytische Chemie
      Friedrich-Schiller-Universit\"at Jena
      August-Bebel-Str. 2
      07743 Jena
      Germany
;
_publ_contact_author_email m.we@uni-jena.de
_publ_contact_author_fax '03641 948 102'
_publ_contact_author_phone '03641 948 110'
_publ_section_title
;
Arylphosphanide Complexes of the Alkaline-Earth Metals Magnesium, Calcium,
Strontium, and Barium of the Formula (THF)nM[P(H)Ph]2 and Formation of
Potassium Diphenylphosphinomagnesiates
;
_journal_name_full 'Inorganic Chemistry'
_journal_page_first 1397
_journal_page_last 1405
_journal_paper_doi 10.1021/ic702148v
_journal_volume 47
_journal_year 2008
_chemical_formula_sum 'C20 H28 O2 P2 Sr'
_chemical_formula_weight 449.98
_chemical_name_systematic
; 
 ? 
;
_space_group_IT_number 2
_symmetry_cell_setting triclinic
_symmetry_space_group_name_Hall '-P 1'
_symmetry_space_group_name_H-M 'P -1'
_atom_sites_solution_hydrogens geom
_atom_sites_solution_primary direct
_atom_sites_solution_secondary difmap
_audit_creation_method SHELXL-97
_cell_angle_alpha 107.746(2)
_cell_angle_beta 90.931(2)
_cell_angle_gamma 93.475(3)
_cell_formula_units_Z 2
_cell_length_a 8.3679(4)
_cell_length_b 10.2922(3)
_cell_length_c 13.4054(5)
_cell_measurement_temperature 183(2)
_cell_volume 1096.84(7)
_computing_cell_refinement DENZO
_computing_data_collection COLLECT
_computing_data_reduction DENZO
_computing_molecular_graphics SHELXTL/PC
_computing_publication_material SHELXL-97
_computing_structure_refinement 'SHELXL-97 (Sheldrick, 1997)'
_computing_structure_solution 'SHELXS-97 (Sheldrick, 1990)'
_diffrn_ambient_temperature 183(2)
_diffrn_measured_fraction_theta_full 0.991
_diffrn_measured_fraction_theta_max 0.991
_diffrn_measurement_device_type KappaCCD
_diffrn_measurement_method 'phi- + omega-scan'
_diffrn_radiation_monochromator graphite
_diffrn_radiation_source 'fine-focus sealed tube'
_diffrn_radiation_type MoK\a
_diffrn_radiation_wavelength 0.71073
_diffrn_reflns_av_R_equivalents 0.0330
_diffrn_reflns_av_sigmaI/netI 0.0606
_diffrn_reflns_limit_h_max 9
_diffrn_reflns_limit_h_min -10
_diffrn_reflns_limit_k_max 12
_diffrn_reflns_limit_k_min -13
_diffrn_reflns_limit_l_max 17
_diffrn_reflns_limit_l_min -16
_diffrn_reflns_number 7553
_diffrn_reflns_theta_full 27.46
_diffrn_reflns_theta_max 27.46
_diffrn_reflns_theta_min 2.96
_exptl_absorpt_coefficient_mu 2.613
_exptl_absorpt_correction_type none
_exptl_crystal_colour colourless
_exptl_crystal_density_diffrn 1.362
_exptl_crystal_density_method 'not measured'
_exptl_crystal_description prism
_exptl_crystal_F_000 464
_exptl_crystal_size_max 0.05
_exptl_crystal_size_mid 0.05
_exptl_crystal_size_min 0.05
_refine_diff_density_max 0.619
_refine_diff_density_min -0.770
_refine_diff_density_rms 0.083
_refine_ls_extinction_method none
_refine_ls_goodness_of_fit_ref 1.012
_refine_ls_hydrogen_treatment mixed
_refine_ls_matrix_type full
_refine_ls_number_parameters 234
_refine_ls_number_reflns 4989
_refine_ls_number_restraints 0
_refine_ls_restrained_S_all 1.012
_refine_ls_R_factor_all 0.0645
_refine_ls_R_factor_gt 0.0408
_refine_ls_shift/su_max 0.001
_refine_ls_shift/su_mean 0.000
_refine_ls_structure_factor_coef Fsqd
_refine_ls_weighting_details 'calc w=1/[\s^2^(Fo^2^)+(0.0447P)^2^+0.2951P] where P=(Fo^2^+2Fc^2^)/3'
_refine_ls_weighting_scheme calc
_refine_ls_wR_factor_gt 0.0873
_refine_ls_wR_factor_ref 0.0968
_reflns_number_gt 3861
_reflns_number_total 4989
_reflns_threshold_expression >2sigma(I)
_cod_data_source_file ic702148v_4.cif
_cod_data_source_block FO3166
_cod_depositor_comments
;
The following automatic conversions were performed:
'_exptl_absorpt_correction_type' value 'NONE' changed to 'none' according
to '/home/saulius/struct/CIF-dictionaries/cif_core.dic' dictionary named
'cif_core.dic' version 2.4.1 from 2010-06-29.

Automatic conversion script
Id: cif_fix_enum 1527 2010-12-29 10:47:43Z saulius 
;
_cod_database_code 4304614

loop_
_symmetry_equiv_pos_as_xyz
'x, y, z'
'-x, -y, -z'

loop_
_atom_site_label
_atom_site_type_symbol
_atom_site_fract_x
_atom_site_fract_y
_atom_site_fract_z
_atom_site_U_iso_or_equiv
_atom_site_adp_type
_atom_site_occupancy
_atom_site_symmetry_multiplicity
_atom_site_calc_flag
_atom_site_refinement_flags
_atom_site_disorder_assembly
_atom_site_disorder_group
Sr Sr 0.23879(3) 0.37848(2) 0.47378(2) 0.02318(10) Uani 1 1 d . . .
P1 P 0.57169(9) 0.36555(7) 0.36888(6) 0.02599(18) Uani 1 1 d . . .
P2 P -0.09488(9) 0.37531(7) 0.57837(6) 0.02515(17) Uani 1 1 d . . .
O1 O 0.1293(3) 0.2069(2) 0.30682(16) 0.0362(5) Uani 1 1 d . . .
O2 O 0.3045(3) 0.1903(2) 0.54996(19) 0.0378(5) Uani 1 1 d . . .
C1 C 0.5299(3) 0.3370(3) 0.2300(2) 0.0260(6) Uani 1 1 d . . .
C2 C 0.5840(4) 0.2279(3) 0.1498(2) 0.0340(7) Uani 1 1 d . . .
H2A H 0.6461 0.1632 0.1674 0.041 Uiso 1 1 calc R . .
C3 C 0.5487(4) 0.2125(4) 0.0454(3) 0.0439(9) Uani 1 1 d . . .
H3A H 0.5868 0.1373 -0.0073 0.053 Uiso 1 1 calc R . .
C4 C 0.4592(5) 0.3046(4) 0.0165(3) 0.0461(9) Uani 1 1 d . . .
H4A H 0.4370 0.2943 -0.0554 0.055 Uiso 1 1 calc R . .
C5 C 0.4023(4) 0.4124(3) 0.0946(3) 0.0417(8) Uani 1 1 d . . .
H5A H 0.3395 0.4761 0.0762 0.050 Uiso 1 1 calc R . .
C6 C 0.4365(4) 0.4279(3) 0.1990(2) 0.0322(7) Uani 1 1 d . . .
H6A H 0.3958 0.5020 0.2512 0.039 Uiso 1 1 calc R . .
C7 C -0.0448(3) 0.3634(3) 0.7080(2) 0.0252(6) Uani 1 1 d . . .
C8 C -0.1414(4) 0.2927(3) 0.7609(2) 0.0325(7) Uani 1 1 d . . .
H8A H -0.2393 0.2466 0.7282 0.039 Uiso 1 1 calc R . .
C9 C -0.0983(4) 0.2883(3) 0.8591(3) 0.0412(8) Uani 1 1 d . . .
H9A H -0.1671 0.2398 0.8931 0.049 Uiso 1 1 calc R . .
C10 C 0.0436(5) 0.3533(3) 0.9091(3) 0.0434(9) Uani 1 1 d . . .
H10A H 0.0736 0.3485 0.9765 0.052 Uiso 1 1 calc R . .
C11 C 0.1408(4) 0.4252(3) 0.8593(3) 0.0394(8) Uani 1 1 d . . .
H11A H 0.2384 0.4711 0.8927 0.047 Uiso 1 1 calc R . .
C12 C 0.0970(4) 0.4307(3) 0.7610(2) 0.0302(7) Uani 1 1 d . . .
H12A H 0.1650 0.4817 0.7283 0.036 Uiso 1 1 calc R . .
C13 C 0.2057(4) 0.0892(3) 0.2436(3) 0.0412(8) Uani 1 1 d . . .
H13A H 0.1658 0.0057 0.2599 0.049 Uiso 1 1 calc R . .
H13B H 0.3233 0.1018 0.2563 0.049 Uiso 1 1 calc R . .
C14 C 0.1623(5) 0.0786(4) 0.1319(3) 0.0554(11) Uani 1 1 d . . .
H14A H 0.2431 0.1303 0.1031 0.066 Uiso 1 1 calc R . .
H14B H 0.1531 -0.0180 0.0871 0.066 Uiso 1 1 calc R . .
C15 C 0.0060(5) 0.1394(5) 0.1396(3) 0.0653(12) Uani 1 1 d . . .
H15A H -0.0825 0.0706 0.1386 0.078 Uiso 1 1 calc R . .
H15B H -0.0123 0.1773 0.0811 0.078 Uiso 1 1 calc R . .
C16 C 0.0182(4) 0.2497(4) 0.2418(3) 0.0473(10) Uani 1 1 d . . .
H16A H 0.0581 0.3376 0.2323 0.057 Uiso 1 1 calc R . .
H16B H -0.0878 0.2615 0.2739 0.057 Uiso 1 1 calc R . .
C17 C 0.1903(4) 0.0795(3) 0.5486(4) 0.0511(10) Uani 1 1 d . . .
H17A H 0.2067 -0.0020 0.4883 0.061 Uiso 1 1 calc R . .
H17B H 0.0795 0.1062 0.5437 0.061 Uiso 1 1 calc R . .
C18 C 0.2201(5) 0.0504(4) 0.6493(4) 0.0639(12) Uani 1 1 d . . .
H18A H 0.1898 -0.0464 0.6428 0.077 Uiso 1 1 calc R . .
H18B H 0.1602 0.1102 0.7066 0.077 Uiso 1 1 calc R . .
C19 C 0.3990(6) 0.0822(5) 0.6679(4) 0.0692(13) Uani 1 1 d . . .
H19A H 0.4294 0.1065 0.7433 0.083 Uiso 1 1 calc R . .
H19B H 0.4588 0.0037 0.6284 0.083 Uiso 1 1 calc R . .
C20 C 0.4288(5) 0.2010(4) 0.6278(4) 0.0568(11) Uani 1 1 d . . .
H20A H 0.4252 0.2878 0.6855 0.068 Uiso 1 1 calc R . .
H20B H 0.5353 0.1985 0.5965 0.068 Uiso 1 1 calc R . .
H1P1 H 0.643(5) 0.252(4) 0.363(3) 0.061(11) Uiso 1 1 d . . .
H1P2 H -0.207(5) 0.273(4) 0.552(3) 0.058(11) Uiso 1 1 d . . .

loop_
_atom_site_aniso_label
_atom_site_aniso_U_11
_atom_site_aniso_U_22
_atom_site_aniso_U_33
_atom_site_aniso_U_23
_atom_site_aniso_U_13
_atom_site_aniso_U_12
Sr 0.01955(15) 0.02408(14) 0.02479(14) 0.00603(10) -0.00053(10) 0.00078(10)
P1 0.0221(4) 0.0286(4) 0.0245(4) 0.0044(3) 0.0001(3) -0.0004(3)
P2 0.0218(4) 0.0279(4) 0.0271(4) 0.0106(3) -0.0003(3) 0.0016(3)
O1 0.0328(13) 0.0350(11) 0.0318(11) -0.0034(9) -0.0053(10) 0.0050(9)
O2 0.0255(12) 0.0359(11) 0.0576(14) 0.0245(11) -0.0076(11) -0.0057(9)
C1 0.0183(15) 0.0293(14) 0.0261(14) 0.0034(12) 0.0014(12) -0.0042(11)
C2 0.0261(17) 0.0397(17) 0.0318(16) 0.0041(14) 0.0028(13) 0.0036(13)
C3 0.038(2) 0.054(2) 0.0301(17) -0.0013(15) 0.0090(15) 0.0041(16)
C4 0.045(2) 0.062(2) 0.0306(17) 0.0149(17) -0.0008(16) -0.0047(18)
C5 0.043(2) 0.0419(18) 0.0424(19) 0.0180(16) -0.0106(16) -0.0016(15)
C6 0.0309(18) 0.0268(14) 0.0367(17) 0.0072(13) -0.0044(14) -0.0009(12)
C7 0.0221(15) 0.0263(14) 0.0282(14) 0.0087(12) 0.0038(12) 0.0057(11)
C8 0.0254(17) 0.0331(16) 0.0416(18) 0.0159(14) -0.0015(14) -0.0010(12)
C9 0.047(2) 0.0416(18) 0.0421(19) 0.0233(16) 0.0080(16) -0.0017(15)
C10 0.055(2) 0.0456(19) 0.0322(17) 0.0167(15) -0.0063(17) 0.0026(17)
C11 0.0364(19) 0.0437(18) 0.0375(18) 0.0130(15) -0.0072(15) -0.0018(15)
C12 0.0270(16) 0.0317(15) 0.0326(16) 0.0116(13) 0.0025(13) -0.0031(12)
C13 0.045(2) 0.0261(15) 0.0452(19) -0.0015(14) -0.0032(16) 0.0092(14)
C14 0.054(3) 0.055(2) 0.045(2) -0.0038(18) 0.0037(19) 0.0145(19)
C15 0.058(3) 0.084(3) 0.044(2) 0.002(2) -0.009(2) 0.024(2)
C16 0.036(2) 0.046(2) 0.048(2) -0.0034(17) -0.0107(17) 0.0112(16)
C17 0.0312(19) 0.0290(16) 0.095(3) 0.0237(18) -0.011(2) -0.0063(14)
C18 0.061(3) 0.044(2) 0.099(3) 0.036(2) 0.034(3) 0.0119(19)
C19 0.075(3) 0.077(3) 0.071(3) 0.045(3) -0.007(3) 0.015(3)
C20 0.034(2) 0.061(2) 0.082(3) 0.035(2) -0.023(2) -0.0074(18)

loop_
_atom_type_symbol
_atom_type_description
_atom_type_scat_dispersion_real
_atom_type_scat_dispersion_imag
_atom_type_scat_source
C C 0.0033 0.0016 'International Tables Vol C Tables 4.2.6.8 and 6.1.1.4'
H H 0.0000 0.0000 'International Tables Vol C Tables 4.2.6.8 and 6.1.1.4'
O O 0.0106 0.0060 'International Tables Vol C Tables 4.2.6.8 and 6.1.1.4'
P P 0.1023 0.0942 'International Tables Vol C Tables 4.2.6.8 and 6.1.1.4'
Sr Sr -1.5307 3.2498 'International Tables Vol C Tables 4.2.6.8 and 6.1.1.4'

loop_
_geom_angle_atom_site_label_1
_geom_angle_atom_site_label_2
_geom_angle_atom_site_label_3
_geom_angle
_geom_angle_site_symmetry_1
_geom_angle_site_symmetry_3
_geom_angle_publ_flag
O1 Sr O2 91.39(7) . . ?
O1 Sr P2 93.63(5) . 2_566 ?
O2 Sr P2 165.99(6) . 2_566 ?
O1 Sr P1 87.42(5) . . ?
O2 Sr P1 91.00(6) . . ?
P2 Sr P1 102.28(2) 2_566 . ?
O1 Sr P1 161.53(6) . 2_666 ?
O2 Sr P1 101.57(5) . 2_666 ?
P2 Sr P1 76.89(2) 2_566 2_666 ?
P1 Sr P1 79.33(2) . 2_666 ?
O1 Sr P2 91.24(5) . . ?
O2 Sr P2 86.37(6) . . ?
P2 Sr P2 80.46(2) 2_566 . ?
P1 Sr P2 177.02(2) . . ?
P1 Sr P2 102.56(2) 2_666 . ?
O1 Sr Sr 93.19(5) . 2_566 ?
O2 Sr Sr 126.29(5) . 2_566 ?
P2 Sr Sr 40.382(15) 2_566 2_566 ?
P1 Sr Sr 142.649(18) . 2_566 ?
P1 Sr Sr 89.700(16) 2_666 2_566 ?
P2 Sr Sr 40.077(14) . 2_566 ?
C1 P1 Sr 106.36(9) . . ?
C1 P1 Sr 126.80(9) . 2_666 ?
Sr P1 Sr 100.67(2) . 2_666 ?
C1 P1 H1P1 99.3(17) . . ?
Sr P1 H1P1 113.3(17) . . ?
Sr P1 H1P1 110.7(17) 2_666 . ?
C7 P2 Sr 127.01(9) . 2_566 ?
C7 P2 Sr 104.00(9) . . ?
Sr P2 Sr 99.54(2) 2_566 . ?
C7 P2 H1P2 96.8(17) . . ?
Sr P2 H1P2 106.9(16) 2_566 . ?
Sr P2 H1P2 125.5(16) . . ?
C16 O1 C13 109.3(2) . . ?
C16 O1 Sr 118.65(17) . . ?
C13 O1 Sr 127.05(18) . . ?
C17 O2 C20 109.2(3) . . ?
C17 O2 Sr 122.39(19) . . ?
C20 O2 Sr 125.22(19) . . ?
C2 C1 C6 116.6(3) . . ?
C2 C1 P1 124.2(2) . . ?
C6 C1 P1 119.2(2) . . ?
C3 C2 C1 121.3(3) . . ?
C3 C2 H2A 119.4 . . ?
C1 C2 H2A 119.4 . . ?
C4 C3 C2 121.2(3) . . ?
C4 C3 H3A 119.4 . . ?
C2 C3 H3A 119.4 . . ?
C3 C4 C5 118.6(3) . . ?
C3 C4 H4A 120.7 . . ?
C5 C4 H4A 120.7 . . ?
C6 C5 C4 120.5(3) . . ?
C6 C5 H5A 119.8 . . ?
C4 C5 H5A 119.8 . . ?
C5 C6 C1 121.9(3) . . ?
C5 C6 H6A 119.1 . . ?
C1 C6 H6A 119.1 . . ?
C8 C7 C12 116.4(3) . . ?
C8 C7 P2 124.0(2) . . ?
C12 C7 P2 119.6(2) . . ?
C9 C8 C7 121.5(3) . . ?
C9 C8 H8A 119.2 . . ?
C7 C8 H8A 119.2 . . ?
C8 C9 C10 121.1(3) . . ?
C8 C9 H9A 119.5 . . ?
C10 C9 H9A 119.5 . . ?
C9 C10 C11 118.7(3) . . ?
C9 C10 H10A 120.7 . . ?
C11 C10 H10A 120.7 . . ?
C12 C11 C10 120.3(3) . . ?
C12 C11 H11A 119.9 . . ?
C10 C11 H11A 119.9 . . ?
C11 C12 C7 122.0(3) . . ?
C11 C12 H12A 119.0 . . ?
C7 C12 H12A 119.0 . . ?
O1 C13 C14 105.4(3) . . ?
O1 C13 H13A 110.7 . . ?
C14 C13 H13A 110.7 . . ?
O1 C13 H13B 110.7 . . ?
C14 C13 H13B 110.7 . . ?
H13A C13 H13B 108.8 . . ?
C15 C14 C13 103.4(3) . . ?
C15 C14 H14A 111.1 . . ?
C13 C14 H14A 111.1 . . ?
C15 C14 H14B 111.1 . . ?
C13 C14 H14B 111.1 . . ?
H14A C14 H14B 109.0 . . ?
C14 C15 C16 104.2(3) . . ?
C14 C15 H15A 110.9 . . ?
C16 C15 H15A 110.9 . . ?
C14 C15 H15B 110.9 . . ?
C16 C15 H15B 110.9 . . ?
H15A C15 H15B 108.9 . . ?
O1 C16 C15 105.9(3) . . ?
O1 C16 H16A 110.6 . . ?
C15 C16 H16A 110.6 . . ?
O1 C16 H16B 110.6 . . ?
C15 C16 H16B 110.6 . . ?
H16A C16 H16B 108.7 . . ?
O2 C17 C18 105.4(3) . . ?
O2 C17 H17A 110.7 . . ?
C18 C17 H17A 110.7 . . ?
O2 C17 H17B 110.7 . . ?
C18 C17 H17B 110.7 . . ?
H17A C17 H17B 108.8 . . ?
C17 C18 C19 102.5(3) . . ?
C17 C18 H18A 111.3 . . ?
C19 C18 H18A 111.3 . . ?
C17 C18 H18B 111.3 . . ?
C19 C18 H18B 111.3 . . ?
H18A C18 H18B 109.2 . . ?
C20 C19 C18 102.8(3) . . ?
C20 C19 H19A 111.2 . . ?
C18 C19 H19A 111.2 . . ?
C20 C19 H19B 111.2 . . ?
C18 C19 H19B 111.2 . . ?
H19A C19 H19B 109.1 . . ?
O2 C20 C19 106.6(3) . . ?
O2 C20 H20A 110.4 . . ?
C19 C20 H20A 110.4 . . ?
O2 C20 H20B 110.4 . . ?
C19 C20 H20B 110.4 . . ?
H20A C20 H20B 108.6 . . ?

loop_
_geom_bond_atom_site_label_1
_geom_bond_atom_site_label_2
_geom_bond_distance
_geom_bond_site_symmetry_2
_geom_bond_publ_flag
Sr O1 2.5091(19) . ?
Sr O2 2.533(2) . ?
Sr P2 3.1278(8) 2_566 ?
Sr P1 3.1326(8) . ?
Sr P1 3.1467(7) 2_666 ?
Sr P2 3.1476(9) . ?
Sr Sr 4.7910(6) 2_566 ?
P1 C1 1.819(3) . ?
P1 Sr 3.1467(7) 2_666 ?
P1 H1P1 1.33(4) . ?
P2 C7 1.823(3) . ?
P2 Sr 3.1278(8) 2_566 ?
P2 H1P2 1.32(4) . ?
O1 C16 1.441(4) . ?
O1 C13 1.441(4) . ?
O2 C17 1.438(4) . ?
O2 C20 1.437(4) . ?
C1 C2 1.401(4) . ?
C1 C6 1.405(4) . ?
C2 C3 1.385(5) . ?
C2 H2A 0.9500 . ?
C3 C4 1.383(5) . ?
C3 H3A 0.9500 . ?
C4 C5 1.388(5) . ?
C4 H4A 0.9500 . ?
C5 C6 1.382(5) . ?
C5 H5A 0.9500 . ?
C6 H6A 0.9500 . ?
C7 C8 1.396(4) . ?
C7 C12 1.402(4) . ?
C8 C9 1.374(4) . ?
C8 H8A 0.9500 . ?
C9 C10 1.383(5) . ?
C9 H9A 0.9500 . ?
C10 C11 1.379(5) . ?
C10 H10A 0.9500 . ?
C11 C12 1.380(4) . ?
C11 H11A 0.9500 . ?
C12 H12A 0.9500 . ?
C13 C14 1.505(5) . ?
C13 H13A 0.9900 . ?
C13 H13B 0.9900 . ?
C14 C15 1.476(5) . ?
C14 H14A 0.9900 . ?
C14 H14B 0.9900 . ?
C15 C16 1.487(5) . ?
C15 H15A 0.9900 . ?
C15 H15B 0.9900 . ?
C16 H16A 0.9900 . ?
C16 H16B 0.9900 . ?
C17 C18 1.490(6) . ?
C17 H17A 0.9900 . ?
C17 H17B 0.9900 . ?
C18 C19 1.513(6) . ?
C18 H18A 0.9900 . ?
C18 H18B 0.9900 . ?
C19 C20 1.487(6) . ?
C19 H19A 0.9900 . ?
C19 H19B 0.9900 . ?
C20 H20A 0.9900 . ?
C20 H20B 0.9900 . ?
